data_8103325
loop_
_publ_author_name
'Shaojin Gu'

_publ_section_title
;
 Crystal structure of
 3,3'-(1,10-phenanthroline-2,9-diyl)-bis(1-methyl-1H-imidazol-3-ium)
 bishexafluorophosphate, (C20H18N6)(PF6)2
;
_journal_issue 2
_journal_name_full 'Zeitschrift f\"ur Kristallographie - New Crystal Structures'
_journal_page_first 143
_journal_volume 227
_journal_year 2012
_chemical_formula_sum 'C20 H18 F12 N6 P2'
_chemical_formula_weight 632.34
_space_group_IT_number 2
_symmetry_cell_setting triclinic
_symmetry_space_group_name_Hall '-P 1'
_symmetry_space_group_name_H-M 'P -1'
_atom_sites_solution_hydrogens geom
_atom_sites_solution_primary direct
_atom_sites_solution_secondary difmap
_audit_creation_method SHELXL-97
_audit_update_record
;
2011-08-26 # Formatted by publCIF
;
_cell_angle_alpha 96.0860(10)
_cell_angle_beta 106.347(2)
_cell_angle_gamma 99.0850(10)
_cell_formula_units_Z 2
_cell_length_a 8.6940(10)
_cell_length_b 10.9780(12)
_cell_length_c 14.248(16)
_cell_measurement_reflns_used 1537
_cell_measurement_temperature 298(2)
_cell_measurement_theta_max 25.05
_cell_measurement_theta_min 2.49
_cell_volume 1272.2(14)
_computing_cell_refinement 'Bruker SMART'
_computing_data_collection 'Bruker SMART'
_computing_data_reduction 'Bruker SHELXTL'
_computing_molecular_graphics 'Bruker SHELXTL'
_computing_publication_material 'Bruker SHELXTL'(Sheldrick, 2008)'
_computing_structure_refinement 'Bruker SHELXTL'
_computing_structure_solution 'Bruker SHELXTL'
_diffrn_ambient_temperature 298(2)
_diffrn_measured_fraction_theta_full 0.947
_diffrn_measured_fraction_theta_max 0.947
_diffrn_measurement_device_type 'CCD area detector'
_diffrn_measurement_method 'phi and omega scans'
_diffrn_radiation_monochromator graphite
_diffrn_radiation_source 'fine-focus sealed tube'
_diffrn_radiation_type MoK\a
_diffrn_radiation_wavelength 0.71073
_diffrn_reflns_av_R_equivalents 0.0290
_diffrn_reflns_av_sigmaI/netI 0.0884
_diffrn_reflns_limit_h_max 11
_diffrn_reflns_limit_h_min -10
_diffrn_reflns_limit_k_max 14
_diffrn_reflns_limit_k_min -9
_diffrn_reflns_limit_l_max 15
_diffrn_reflns_limit_l_min -18
_diffrn_reflns_number 7988
_diffrn_reflns_theta_full 27.73
_diffrn_reflns_theta_max 27.73
_diffrn_reflns_theta_min 1.51
_exptl_absorpt_coefficient_mu 0.282
_exptl_absorpt_correction_T_max 0.9833
_exptl_absorpt_correction_T_min 0.9353
_exptl_absorpt_correction_type multi-scan
_exptl_absorpt_process_details sadabs
_exptl_crystal_colour white
_exptl_crystal_density_diffrn 1.651
_exptl_crystal_density_method 'not measured'
_exptl_crystal_description block
_exptl_crystal_F_000 636
_exptl_crystal_size_max 0.24
_exptl_crystal_size_mid 0.18
_exptl_crystal_size_min 0.06
_refine_diff_density_max 0.271
_refine_diff_density_min -0.231
_refine_diff_density_rms 0.045
_refine_ls_extinction_method none
_refine_ls_goodness_of_fit_ref 1.047
_refine_ls_hydrogen_treatment constr
_refine_ls_matrix_type full
_refine_ls_number_parameters 437
_refine_ls_number_reflns 5672
_refine_ls_number_restraints 0
_refine_ls_restrained_S_all 1.047
_refine_ls_R_factor_all 0.1772
_refine_ls_R_factor_gt 0.0687
_refine_ls_shift/su_max 0.001
_refine_ls_shift/su_mean 0.000
_refine_ls_structure_factor_coef Fsqd
_refine_ls_weighting_details 'calc w=1/[\s^2^(Fo^2^)+(0.0501P)^2^+0.0000P] where P=(Fo^2^+2Fc^2^)/3'
_refine_ls_weighting_scheme calc
_refine_ls_wR_factor_gt 0.1278
_refine_ls_wR_factor_ref 0.1571
_reflns_number_gt 2235
_reflns_number_total 5672
_reflns_threshold_expression >2sigma(I)
_cod_data_source_file 1267-3663.cff
_cod_data_source_block 080410a
_cod_depositor_comments
;
The following automatic conversions were performed:

'_symmetry_cell_setting' value 'Triclinic' changed to 'triclinic'
according to /home/saulius/struct/CIF-dictionaries/cif_core.dic
dictionary named 'cif_core.dic' version 2.4.1 from 2010-06-29.

Automatic conversion script
Id: cif_fix_values 1891 2012-01-12 08:04:46Z andrius 
;
_cod_original_sg_symbol_H-M P-1
_cod_database_code 8103325

loop_
_symmetry_equiv_pos_as_xyz
'x, y, z'
'-x, -y, -z'

loop_
_atom_site_label
_atom_site_type_symbol
_atom_site_fract_x
_atom_site_fract_y
_atom_site_fract_z
_atom_site_U_iso_or_equiv
_atom_site_adp_type
_atom_site_occupancy
_atom_site_symmetry_multiplicity
_atom_site_calc_flag
_atom_site_refinement_flags
_atom_site_disorder_assembly
_atom_site_disorder_group
F1 F 0.2698(3) -0.0494(3) 0.6588(2) 0.1145(10) Uani 1 1 d . A .
F2 F 0.6279(3) 0.1132(2) 0.7365(2) 0.1029(9) Uani 1 1 d . A .
F3 F 0.3841(6) 0.1256(5) 0.6281(5) 0.100(2) Uani 0.803(12) 1 d P A 1
F4 F 0.4946(7) -0.0391(7) 0.6093(4) 0.110(2) Uani 0.803(12) 1 d P A 1
F5 F 0.5084(5) -0.0674(6) 0.7627(5) 0.108(3) Uani 0.803(12) 1 d P A 1
F6 F 0.3974(7) 0.0989(8) 0.7816(5) 0.118(3) Uani 0.803(12) 1 d P A 1
F3' F 0.472(7) 0.075(5) 0.6076(17) 0.30(3) Uani 0.197(12) 1 d P A 2
F4' F 0.481(4) -0.089(2) 0.675(5) 0.25(3) Uani 0.197(12) 1 d P A 2
F5' F 0.475(7) 0.028(5) 0.8156(17) 0.24(3) Uani 0.197(12) 1 d P A 2
F6' F 0.425(3) 0.158(2) 0.729(3) 0.158(15) Uani 0.197(12) 1 d P A 2
F7 F 0.1713(5) 0.4273(3) 0.0663(3) 0.1667(16) Uani 1 1 d . B .
F8 F 0.2245(6) 0.1766(4) -0.0231(4) 0.1885(18) Uani 1 1 d . B .
F9 F 0.3408(14) 0.2782(14) 0.1056(7) 0.174(5) Uani 0.619(17) 1 d P B 1
F10 F 0.3083(16) 0.3743(10) -0.0267(13) 0.170(6) Uani 0.619(17) 1 d P B 1
F11 F 0.0443(12) 0.3188(12) -0.0549(7) 0.150(4) Uani 0.619(17) 1 d P B 1
F12 F 0.0763(13) 0.2270(8) 0.0701(11) 0.118(4) Uani 0.619(17) 1 d P B 1
F9' F 0.3744(14) 0.365(2) 0.0724(16) 0.176(11) Uani 0.381(17) 1 d P B 2
F10' F 0.209(4) 0.3220(18) -0.0738(10) 0.195(11) Uani 0.381(17) 1 d P B 2
F11' F 0.0241(18) 0.223(2) -0.022(3) 0.231(14) Uani 0.381(17) 1 d P B 2
F12' F 0.189(4) 0.289(2) 0.1305(13) 0.174(9) Uani 0.381(17) 1 d P B 2
N1 N 0.9363(3) 0.5831(3) 0.6271(2) 0.0525(8) Uani 1 1 d . . .
N2 N 0.8753(3) 0.6604(3) 0.4464(2) 0.0531(8) Uani 1 1 d . . .
N3 N 1.0994(4) 0.6207(3) 0.7893(2) 0.0568(8) Uani 1 1 d . . .
N4 N 1.2732(4) 0.6991(3) 0.9313(3) 0.0734(10) Uani 1 1 d . . .
N5 N 0.9502(4) 0.8058(3) 0.3547(2) 0.0580(8) Uani 1 1 d . . .
N6 N 1.0595(4) 0.9647(4) 0.3039(3) 0.0735(10) Uani 1 1 d . . .
P1 P 0.44886(14) 0.03068(11) 0.69711(10) 0.0688(4) Uani 1 1 d . . .
P2 P 0.19741(16) 0.29832(14) 0.02522(10) 0.0831(4) Uani 1 1 d . . .
C1 C 0.9640(4) 0.5439(3) 0.7121(3) 0.0536(10) Uani 1 1 d . . .
C2 C 0.8741(5) 0.4387(4) 0.7320(3) 0.0715(12) Uani 1 1 d . . .
H2 H 0.9001 0.4156 0.7947 0.086 Uiso 1 1 calc R . .
C3 C 0.7466(5) 0.3709(4) 0.6559(4) 0.0716(12) Uani 1 1 d . . .
H3 H 0.6826 0.3002 0.6661 0.086 Uiso 1 1 calc R . .
C4 C 0.7118(5) 0.4076(4) 0.5626(3) 0.0610(11) Uani 1 1 d . . .
C5 C 0.8102(4) 0.5152(3) 0.5513(3) 0.0513(9) Uani 1 1 d . . .
C6 C 0.7782(4) 0.5561(3) 0.4561(3) 0.0525(10) Uani 1 1 d . . .
C7 C 0.6473(5) 0.4854(4) 0.3758(3) 0.0607(11) Uani 1 1 d . . .
C8 C 0.6218(5) 0.5278(4) 0.2847(3) 0.0758(13) Uani 1 1 d . . .
H8 H 0.5367 0.4841 0.2303 0.091 Uiso 1 1 calc R . .
C9 C 0.7190(5) 0.6318(4) 0.2742(3) 0.0715(12) Uani 1 1 d . . .
H9 H 0.7035 0.6601 0.2136 0.086 Uiso 1 1 calc R . .
C10 C 0.8441(4) 0.6945(3) 0.3594(3) 0.0550(10) Uani 1 1 d . . .
C11 C 0.5808(5) 0.3389(4) 0.4800(4) 0.0768(13) Uani 1 1 d . . .
H11 H 0.5153 0.2676 0.4880 0.092 Uiso 1 1 calc R . .
C12 C 0.5511(5) 0.3763(4) 0.3905(4) 0.0793(13) Uani 1 1 d . . .
H12 H 0.4659 0.3298 0.3374 0.095 Uiso 1 1 calc R . .
C13 C 1.1484(5) 0.6097(4) 0.8843(3) 0.0691(12) Uani 1 1 d . . .
H13 H 1.1011 0.5478 0.9132 0.083 Uiso 1 1 calc R . .
C14 C 1.3069(5) 0.7714(4) 0.8641(3) 0.0748(12) Uani 1 1 d . . .
H14 H 1.3894 0.8418 0.8775 0.090 Uiso 1 1 calc R . .
C15 C 1.1999(5) 0.7225(4) 0.7763(3) 0.0677(11) Uani 1 1 d . . .
H15 H 1.1942 0.7519 0.7169 0.081 Uiso 1 1 calc R . .
C16 C 1.3542(6) 0.7234(5) 1.0380(3) 0.1156(19) Uani 1 1 d . . .
H16A H 1.3028 0.7798 1.0691 0.173 Uiso 1 1 calc R . .
H16B H 1.4674 0.7601 1.0509 0.173 Uiso 1 1 calc R . .
H16C H 1.3457 0.6464 1.0640 0.173 Uiso 1 1 calc R . .
C17 C 0.9444(5) 0.8641(4) 0.2776(3) 0.0705(12) Uani 1 1 d . . .
H17 H 0.8703 0.8378 0.2146 0.085 Uiso 1 1 calc R . .
C18 C 1.1437(5) 0.9713(4) 0.4010(4) 0.0793(13) Uani 1 1 d . . .
H18 H 1.2328 1.0330 0.4380 0.095 Uiso 1 1 calc R . .
C19 C 1.0756(5) 0.8731(4) 0.4337(3) 0.0711(12) Uani 1 1 d . . .
H19 H 1.1072 0.8542 0.4976 0.085 Uiso 1 1 calc R . .
C20 C 1.0899(6) 1.0560(4) 0.2376(4) 0.1078(17) Uani 1 1 d . . .
H20A H 1.0231 1.0234 0.1708 0.162 Uiso 1 1 calc R . .
H20B H 1.2030 1.0695 0.2405 0.162 Uiso 1 1 calc R . .
H20C H 1.0630 1.1337 0.2588 0.162 Uiso 1 1 calc R . .

loop_
_atom_site_aniso_label
_atom_site_aniso_U_11
_atom_site_aniso_U_22
_atom_site_aniso_U_33
_atom_site_aniso_U_23
_atom_site_aniso_U_13
_atom_site_aniso_U_12
F1 0.0803(17) 0.123(2) 0.117(2) 0.0174(18) 0.0155(17) -0.0191(17)
F2 0.0755(16) 0.0900(18) 0.129(3) 0.0188(16) 0.0211(17) -0.0077(14)
F3 0.114(3) 0.094(3) 0.100(5) 0.042(3) 0.025(3) 0.043(3)
F4 0.131(4) 0.094(5) 0.118(4) -0.004(3) 0.074(3) 0.010(3)
F5 0.084(3) 0.116(6) 0.133(6) 0.082(4) 0.025(4) 0.019(3)
F6 0.085(3) 0.205(8) 0.063(4) -0.013(3) 0.023(3) 0.043(4)
F3' 0.40(5) 0.31(5) 0.074(15) -0.02(2) 0.09(3) -0.28(5)
F4' 0.28(4) 0.026(14) 0.47(8) -0.05(3) 0.17(5) 0.045(15)
F5' 0.32(5) 0.24(4) 0.045(14) 0.006(18) 0.00(2) -0.16(4)
F6' 0.17(2) 0.099(17) 0.21(4) -0.050(18) 0.09(2) 0.043(13)
F7 0.206(4) 0.126(3) 0.210(4) 0.014(3) 0.133(4) 0.038(3)
F8 0.221(5) 0.140(3) 0.214(5) -0.021(3) 0.093(4) 0.047(3)
F9 0.109(8) 0.285(13) 0.117(7) 0.061(8) -0.013(5) 0.072(7)
F10 0.178(11) 0.153(8) 0.236(16) 0.036(9) 0.161(11) 0.016(7)
F11 0.105(6) 0.197(10) 0.130(6) 0.093(7) -0.018(5) 0.029(6)
F12 0.124(8) 0.108(6) 0.148(9) 0.055(6) 0.074(7) 0.016(5)
F9' 0.074(6) 0.25(2) 0.122(16) -0.105(14) 0.000(9) -0.047(10)
F10' 0.36(3) 0.183(17) 0.046(8) 0.015(7) 0.079(12) 0.026(17)
F11' 0.096(9) 0.22(2) 0.31(3) -0.05(2) 0.028(15) -0.055(11)
F12' 0.27(3) 0.213(17) 0.093(11) 0.076(10) 0.103(13) 0.093(17)
N1 0.0525(19) 0.0546(19) 0.050(2) 0.0089(16) 0.0169(17) 0.0078(16)
N2 0.0522(18) 0.054(2) 0.051(2) 0.0099(16) 0.0128(17) 0.0087(16)
N3 0.058(2) 0.059(2) 0.057(2) 0.0161(17) 0.0216(19) 0.0083(17)
N4 0.058(2) 0.094(3) 0.062(3) 0.012(2) 0.016(2) 0.000(2)
N5 0.058(2) 0.071(2) 0.045(2) 0.0163(18) 0.0129(18) 0.0132(18)
N6 0.060(2) 0.087(3) 0.086(3) 0.040(2) 0.028(2) 0.021(2)
P1 0.0644(7) 0.0608(8) 0.0794(9) 0.0129(7) 0.0230(7) 0.0043(6)
P2 0.0782(9) 0.1069(12) 0.0642(9) 0.0132(8) 0.0197(8) 0.0219(8)
C1 0.052(2) 0.054(3) 0.055(3) 0.009(2) 0.019(2) 0.006(2)
C2 0.075(3) 0.070(3) 0.074(3) 0.020(2) 0.030(3) 0.010(2)
C3 0.076(3) 0.050(3) 0.092(4) 0.014(3) 0.037(3) 0.000(2)
C4 0.058(2) 0.047(2) 0.076(3) 0.002(2) 0.024(2) 0.003(2)
C5 0.047(2) 0.046(2) 0.058(3) 0.005(2) 0.014(2) 0.0078(19)
C6 0.050(2) 0.050(2) 0.055(3) 0.001(2) 0.013(2) 0.0113(19)
C7 0.055(2) 0.055(3) 0.062(3) -0.004(2) 0.008(2) 0.009(2)
C8 0.068(3) 0.079(3) 0.061(3) -0.012(3) -0.001(2) 0.011(3)
C9 0.071(3) 0.079(3) 0.052(3) 0.001(2) 0.002(2) 0.013(3)
C10 0.054(2) 0.061(3) 0.051(3) 0.007(2) 0.015(2) 0.017(2)
C11 0.069(3) 0.053(3) 0.100(4) 0.002(3) 0.025(3) -0.004(2)
C12 0.063(3) 0.063(3) 0.090(4) -0.012(3) 0.006(3) -0.005(2)
C13 0.067(3) 0.087(3) 0.058(3) 0.028(2) 0.022(2) 0.010(2)
C14 0.070(3) 0.078(3) 0.066(3) 0.015(3) 0.016(3) -0.005(2)
C15 0.068(3) 0.069(3) 0.063(3) 0.020(2) 0.017(2) 0.000(2)
C16 0.086(3) 0.190(5) 0.048(3) 0.015(3) 0.000(3) 0.001(3)
C17 0.064(3) 0.091(3) 0.058(3) 0.023(3) 0.014(2) 0.022(3)
C18 0.062(3) 0.093(4) 0.074(4) 0.018(3) 0.014(3) -0.001(2)
C19 0.070(3) 0.081(3) 0.052(3) 0.010(2) 0.012(2) -0.004(2)
C20 0.100(4) 0.124(4) 0.126(5) 0.080(4) 0.048(3) 0.033(3)

loop_
_atom_type_symbol
_atom_type_description
_atom_type_scat_dispersion_real
_atom_type_scat_dispersion_imag
_atom_type_scat_source
C C 0.0033 0.0016 'International Tables Vol C Tables 4.2.6.8 and 6.1.1.4'
H H 0.0000 0.0000 'International Tables Vol C Tables 4.2.6.8 and 6.1.1.4'
N N 0.0061 0.0033 'International Tables Vol C Tables 4.2.6.8 and 6.1.1.4'
F F 0.0171 0.0103 'International Tables Vol C Tables 4.2.6.8 and 6.1.1.4'
P P 0.1023 0.0942 'International Tables Vol C Tables 4.2.6.8 and 6.1.1.4'

loop_
_geom_angle_atom_site_label_1
_geom_angle_atom_site_label_2
_geom_angle_atom_site_label_3
_geom_angle
C1 N1 C5 117.2(3)
C10 N2 C6 117.4(3)
C13 N3 C15 107.5(3)
C13 N3 C1 127.8(3)
C15 N3 C1 124.7(3)
C13 N4 C14 108.1(4)
C13 N4 C16 125.8(4)
C14 N4 C16 125.9(4)
C17 N5 C19 108.0(4)
C17 N5 C10 127.8(4)
C19 N5 C10 124.2(3)
C17 N6 C18 108.3(4)
C17 N6 C20 125.0(4)
C18 N6 C20 126.6(4)
F4' P1 F3' 95(2)
F4' P1 F6' 175(2)
F3' P1 F6' 88(2)
F4' P1 F5 47(3)
F3' P1 F5 137(3)
F6' P1 F5 128.3(17)
F4' P1 F6 135(2)
F3' P1 F6 129(3)
F6' P1 F6 42.0(15)
F5 P1 F6 91.0(3)
F4' P1 F3 131(3)
F3' P1 F3 42(3)
F6' P1 F3 53.4(17)
F5 P1 F3 177.9(4)
F6 P1 F3 90.0(3)
F4' P1 F1 79.5(14)
F3' P1 F1 102.8(14)
F6' P1 F1 103.6(10)
F5 P1 F1 91.1(2)
F6 P1 F1 87.3(3)
F3 P1 F1 87.1(2)
F4' P1 F4 45(2)
F3' P1 F4 50(3)
F6' P1 F4 137.8(16)
F5 P1 F4 89.9(3)
F6 P1 F4 178.0(3)
F3 P1 F4 88.9(3)
F1 P1 F4 91.0(3)
F4' P1 F2 101.5(14)
F3' P1 F2 77.4(14)
F6' P1 F2 75.4(10)
F5 P1 F2 89.3(2)
F6 P1 F2 91.8(3)
F3 P1 F2 92.5(2)
F1 P1 F2 179.02(17)
F4 P1 F2 89.9(2)
F4' P1 F5' 97(2)
F3' P1 F5' 158.8(13)
F6' P1 F5' 79.4(18)
F5 P1 F5' 50(2)
F6 P1 F5' 43(2)
F3 P1 F5' 132(2)
F1 P1 F5' 96.5(13)
F4 P1 F5' 139(3)
F2 P1 F5' 83.1(12)
F10' P2 F9 122.5(11)
F10' P2 F8 74.8(7)
F9 P2 F8 80.3(6)
F10' P2 F9' 89.9(9)
F9 P2 F9' 44.4(9)
F8 P2 F9' 99.4(7)
F10' P2 F11' 90.7(12)
F9 P2 F11' 132.6(13)
F8 P2 F11' 77.0(8)
F9' P2 F11' 176.1(11)
F10' P2 F12 139.0(10)
F9 P2 F12 91.6(5)
F8 P2 F12 91.2(4)
F9' P2 F12 130.7(9)
F11' P2 F12 48.4(10)
F10' P2 F12' 174.0(9)
F9 P2 F12' 58.2(8)
F8 P2 F12' 110.8(7)
F9' P2 F12' 87.3(10)
F11' P2 F12' 92.5(10)
F12 P2 F12' 44.6(8)
F10' P2 F7 100.1(8)
F9 P2 F7 102.5(6)
F8 P2 F7 174.9(3)
F9' P2 F7 80.1(8)
F11' P2 F7 103.7(9)
F12 P2 F7 93.0(4)
F12' P2 F7 74.2(7)
F10' P2 F11 60.0(11)
F9 P2 F11 177.5(6)
F8 P2 F11 100.9(5)
F9' P2 F11 137.1(11)
F11' P2 F11 46.0(12)
F12 P2 F11 86.2(4)
F12' P2 F11 119.3(10)
F7 P2 F11 76.5(5)
F10' P2 F10 37.4(7)
F9 P2 F10 93.2(6)
F8 P2 F10 90.3(4)
F9' P2 F10 53.4(7)
F11' P2 F10 127.7(12)
F12 P2 F10 175.2(6)
F12' P2 F10 138.6(10)
F7 P2 F10 85.3(4)
F11 P2 F10 89.1(5)
N1 C1 C2 125.6(4)
N1 C1 N3 114.2(3)
C2 C1 N3 120.2(4)
C3 C2 C1 117.2(4)
C3 C2 H2 121.4
C1 C2 H2 121.4
C2 C3 C4 119.9(4)
C2 C3 H3 120.1
C4 C3 H3 120.1
C5 C4 C3 117.9(4)
C5 C4 C11 120.0(4)
C3 C4 C11 122.1(4)
N1 C5 C4 122.2(4)
N1 C5 C6 118.3(3)
C4 C5 C6 119.5(4)
N2 C6 C7 122.3(4)
N2 C6 C5 118.7(3)
C7 C6 C5 118.9(4)
C8 C7 C6 116.9(4)
C8 C7 C12 123.4(4)
C6 C7 C12 119.6(4)
C9 C8 C7 121.1(4)
C9 C8 H8 119.4
C7 C8 H8 119.4
C8 C9 C10 116.7(4)
C8 C9 H9 121.6
C10 C9 H9 121.6
N2 C10 C9 125.5(4)
N2 C10 N5 114.4(3)
C9 C10 N5 120.1(4)
C12 C11 C4 120.7(4)
C12 C11 H11 119.7
C4 C11 H11 119.7
C11 C12 C7 121.2(4)
C11 C12 H12 119.4
C7 C12 H12 119.4
N4 C13 N3 109.5(4)
N4 C13 H13 125.2
N3 C13 H13 125.2
C15 C14 N4 107.3(4)
C15 C14 H14 126.3
N4 C14 H14 126.3
C14 C15 N3 107.5(4)
C14 C15 H15 126.2
N3 C15 H15 126.2
N4 C16 H16A 109.5
N4 C16 H16B 109.5
H16A C16 H16B 109.5
N4 C16 H16C 109.5
H16A C16 H16C 109.5
H16B C16 H16C 109.5
N6 C17 N5 109.3(4)
N6 C17 H17 125.4
N5 C17 H17 125.4
C19 C18 N6 107.8(4)
C19 C18 H18 126.1
N6 C18 H18 126.1
C18 C19 N5 106.6(4)
C18 C19 H19 126.7
N5 C19 H19 126.7
N6 C20 H20A 109.5
N6 C20 H20B 109.5
H20A C20 H20B 109.5
N6 C20 H20C 109.5
H20A C20 H20C 109.5
H20B C20 H20C 109.5

loop_
_geom_bond_atom_site_label_1
_geom_bond_atom_site_label_2
_geom_bond_distance
F1 P1 1.575(3)
F2 P1 1.585(2)
F3 P1 1.568(5)
F4 P1 1.576(5)
F5 P1 1.555(4)
F6 P1 1.558(5)
F3' P1 1.46(2)
F4' P1 1.407(17)
F5' P1 1.64(2)
F6' P1 1.489(19)
F7 P2 1.549(3)
F8 P2 1.520(3)
F9 P2 1.500(7)
F10 P2 1.565(8)
F11 P2 1.555(6)
F12 P2 1.535(6)
F9' P2 1.521(10)
F10' P2 1.488(13)
F11' P2 1.525(12)
F12' P2 1.536(11)
N1 C1 1.300(4)
N1 C5 1.352(4)
N2 C10 1.301(5)
N2 C6 1.356(4)
N3 C13 1.325(5)
N3 C15 1.368(4)
N3 C1 1.438(4)
N4 C13 1.306(5)
N4 C14 1.371(5)
N4 C16 1.459(5)
N5 C17 1.321(5)
N5 C19 1.372(5)
N5 C10 1.430(4)
N6 C17 1.309(5)
N6 C18 1.358(5)
N6 C20 1.491(5)
C1 C2 1.391(5)
C2 C3 1.360(5)
C2 H2 0.9300
C3 C4 1.397(6)
C3 H3 0.9300
C4 C5 1.397(5)
C4 C11 1.427(5)
C5 C6 1.440(5)
C6 C7 1.416(5)
C7 C8 1.397(6)
C7 C12 1.419(5)
C8 C9 1.357(5)
C8 H8 0.9300
C9 C10 1.406(5)
C9 H9 0.9300
C11 C12 1.350(6)
C11 H11 0.9300
C12 H12 0.9300
C13 H13 0.9300
C14 C15 1.328(5)
C14 H14 0.9300
C15 H15 0.9300
C16 H16A 0.9600
C16 H16B 0.9600
C16 H16C 0.9600
C17 H17 0.9300
C18 C19 1.339(5)
C18 H18 0.9300
C19 H19 0.9300
C20 H20A 0.9600
C20 H20B 0.9600
C20 H20C 0.9600

loop_
_geom_hbond_atom_site_label_D
_geom_hbond_atom_site_label_H
_geom_hbond_atom_site_label_A
_geom_hbond_distance_DH
_geom_hbond_distance_HA
_geom_hbond_distance_DA
_geom_hbond_angle_DHA
_geom_hbond_site_symmetry_A
_geom_hbond_publ_flag
C3 H3 F2 0.93 2.42 3.289(5) 156.0 1 yes
C13 H13 F7 0.93 2.52 3.030(5) 115.0 2_666 yes
C17 H17 F6 0.93 2.55 2.959(7) 107.3 2_666 yes

loop_
_geom_torsion_atom_site_label_1
_geom_torsion_atom_site_label_2
_geom_torsion_atom_site_label_3
_geom_torsion_atom_site_label_4
_geom_torsion
C5 N1 C1 C2 -0.7(5)
C5 N1 C1 N3 -179.8(3)
C13 N3 C1 N1 174.4(3)
C15 N3 C1 N1 -4.0(5)
C13 N3 C1 C2 -4.8(6)
C15 N3 C1 C2 176.8(3)
N1 C1 C2 C3 0.2(6)
N3 C1 C2 C3 179.3(3)
C1 C2 C3 C4 0.5(6)
C2 C3 C4 C5 -0.7(6)
C2 C3 C4 C11 179.2(4)
C1 N1 C5 C4 0.4(5)
C1 N1 C5 C6 -179.3(3)
C3 C4 C5 N1 0.2(5)
C11 C4 C5 N1 -179.7(3)
C3 C4 C5 C6 -180.0(3)
C11 C4 C5 C6 0.1(5)
C10 N2 C6 C7 0.1(5)
C10 N2 C6 C5 179.5(3)
N1 C5 C6 N2 0.1(5)
C4 C5 C6 N2 -179.7(3)
N1 C5 C6 C7 179.5(3)
C4 C5 C6 C7 -0.2(5)
N2 C6 C7 C8 0.0(5)
C5 C6 C7 C8 -179.4(3)
N2 C6 C7 C12 179.4(3)
C5 C6 C7 C12 -0.1(5)
C6 C7 C8 C9 0.3(6)
C12 C7 C8 C9 -179.0(4)
C7 C8 C9 C10 -0.8(6)
C6 N2 C10 C9 -0.6(5)
C6 N2 C10 N5 179.4(3)
C8 C9 C10 N2 1.0(6)
C8 C9 C10 N5 -179.1(3)
C17 N5 C10 N2 -177.7(4)
C19 N5 C10 N2 0.1(5)
C17 N5 C10 C9 2.3(6)
C19 N5 C10 C9 -179.9(4)
C5 C4 C11 C12 0.4(6)
C3 C4 C11 C12 -179.5(4)
C4 C11 C12 C7 -0.7(7)
C8 C7 C12 C11 179.8(4)
C6 C7 C12 C11 0.6(6)
C14 N4 C13 N3 0.1(5)
C16 N4 C13 N3 175.6(4)
C15 N3 C13 N4 0.2(4)
C1 N3 C13 N4 -178.4(3)
C13 N4 C14 C15 -0.4(5)
C16 N4 C14 C15 -175.9(4)
N4 C14 C15 N3 0.5(5)
C13 N3 C15 C14 -0.5(4)
C1 N3 C15 C14 178.2(3)
C18 N6 C17 N5 0.6(5)
C20 N6 C17 N5 -178.9(3)
C19 N5 C17 N6 -0.1(4)
C10 N5 C17 N6 178.0(3)
C17 N6 C18 C19 -0.9(5)
C20 N6 C18 C19 178.6(4)
N6 C18 C19 N5 0.9(5)
C17 N5 C19 C18 -0.5(5)
C10 N5 C19 C18 -178.7(3)
